data_7202436
loop_
_publ_author_name
'Costin-Hogan, Christina E.'
'Chen, Chun-Long'
'Hughes, Emma'
'Pickett, Austin'
'Valencia, Richard'
'Rath, Nigam P.'
'Beatty, Alicia M.'

_publ_section_title
;
 &#x201C;Reverse&#x201D; engineering: Toward 0-D cadmium halide
 clusters
;
_journal_issue 12
_journal_name_full CrystEngComm
_journal_page_first 1910
_journal_paper_doi 10.1039/b812504j
_journal_volume 10
_journal_year 2008
_chemical_formula_sum 'C16 H22 Br2 Cd N2'
_chemical_formula_weight 514.58
_chemical_name_systematic
;
?
;
_space_group_IT_number 13
_symmetry_cell_setting monoclinic
_symmetry_space_group_name_Hall '-P 2yc'
_symmetry_space_group_name_H-M 'P 1 2/c 1'
_atom_sites_solution_hydrogens geom
_atom_sites_solution_primary direct
_atom_sites_solution_secondary difmap
_audit_creation_method SHELXL-97
_cell_angle_alpha 90.00
_cell_angle_beta 110.928(6)
_cell_angle_gamma 90.00
_cell_formula_units_Z 2
_cell_length_a 14.4881(18)
_cell_length_b 4.3172(5)
_cell_length_c 14.5404(17)
_cell_measurement_reflns_used 9412
_cell_measurement_temperature 100(2)
_cell_measurement_theta_max 27.19
_cell_measurement_theta_min 2.84
_cell_volume 849.48(18)
_computing_cell_refinement 'Bruker-Apex II (Bruker, 2006)'
_computing_data_collection 'Bruker-Apex II (Bruker, 2006)'
_computing_data_reduction 'Bruker-SAINT (Bruker, 2006)'
_computing_molecular_graphics 'Bruker-SHELXTL (Sheldrick, G.M., 2008)'
_computing_publication_material 'Bruker-SHELXTL (Sheldrick, G.M., 2008)'
_computing_structure_refinement 'Bruker-SHELXTL (Sheldrick, G.M., 2008)'
_computing_structure_solution 'Bruker-SHELXTL (Sheldrick, G.M., 2008)'
_diffrn_ambient_temperature 100(2)
_diffrn_measured_fraction_theta_full 0.994
_diffrn_measured_fraction_theta_max 0.994
_diffrn_measurement_device_type 'CCD area detector'
_diffrn_measurement_method 'phi and omega scans'
_diffrn_radiation_monochromator graphite
_diffrn_radiation_source 'fine-focus sealed tube'
_diffrn_radiation_type MoK\a
_diffrn_radiation_wavelength 0.71073
_diffrn_reflns_av_R_equivalents 0.0471
_diffrn_reflns_av_sigmaI/netI 0.0348
_diffrn_reflns_limit_h_max 18
_diffrn_reflns_limit_h_min -18
_diffrn_reflns_limit_k_max 5
_diffrn_reflns_limit_k_min -5
_diffrn_reflns_limit_l_max 18
_diffrn_reflns_limit_l_min -18
_diffrn_reflns_number 21669
_diffrn_reflns_theta_full 27.26
_diffrn_reflns_theta_max 27.26
_diffrn_reflns_theta_min 3.00
_exptl_absorpt_coefficient_mu 5.984
_exptl_absorpt_correction_T_max 0.8409
_exptl_absorpt_correction_T_min 0.6797
_exptl_absorpt_correction_type multi-scan
_exptl_absorpt_process_details 'sadabs v2007/2'
_exptl_crystal_colour purple
_exptl_crystal_density_diffrn 2.012
_exptl_crystal_density_method 'not measured'
_exptl_crystal_description needle
_exptl_crystal_F_000 500
_exptl_crystal_size_max 0.48
_exptl_crystal_size_mid 0.04
_exptl_crystal_size_min 0.03
_refine_diff_density_max 0.596
_refine_diff_density_min -0.700
_refine_diff_density_rms 0.114
_refine_ls_extinction_method none
_refine_ls_goodness_of_fit_ref 1.029
_refine_ls_hydrogen_treatment mixed
_refine_ls_matrix_type full
_refine_ls_number_parameters 105
_refine_ls_number_reflns 1901
_refine_ls_number_restraints 1
_refine_ls_restrained_S_all 1.029
_refine_ls_R_factor_all 0.0328
_refine_ls_R_factor_gt 0.0225
_refine_ls_shift/su_max 0.000
_refine_ls_shift/su_mean 0.000
_refine_ls_structure_factor_coef Fsqd
_refine_ls_weighting_details 'calc w=1/[\s^2^(Fo^2^)+(0.0153P)^2^+0.6491P] where P=(Fo^2^+2Fc^2^)/3'
_refine_ls_weighting_scheme calc
_refine_ls_wR_factor_gt 0.0399
_refine_ls_wR_factor_ref 0.0420
_reflns_number_gt 1641
_reflns_number_total 1901
_reflns_threshold_expression >2sigma(I)
_cod_data_source_file b812504j.txt
_cod_data_source_block compound4
_cod_depositor_comments
;
The following automatic conversions were performed:
'_symmetry_cell_setting' value 'Monoclinic' changed to 'monoclinic'
according to '/home/saulius/struct/CIF-dictionaries/cif_core.dic'
dictionary named 'cif_core.dic' version 2.4.1 from 2010-06-29.

Automatic conversion script
Id: cif_fix_enum 1527 2010-12-29 10:47:43Z saulius 
;
_cod_original_sg_symbol_H-M P2/c
_cod_database_code 7202436

loop_
_symmetry_equiv_pos_as_xyz
'x, y, z'
'-x, y, -z+1/2'
'-x, -y, -z'
'x, -y, z-1/2'

loop_
_atom_site_label
_atom_site_type_symbol
_atom_site_fract_x
_atom_site_fract_y
_atom_site_fract_z
_atom_site_U_iso_or_equiv
_atom_site_adp_type
_atom_site_occupancy
_atom_site_symmetry_multiplicity
_atom_site_calc_flag
_atom_site_refinement_flags
_atom_site_disorder_assembly
_atom_site_disorder_group
Cd1 Cd 0.0000 0.48786(5) 0.2500 0.01614(8) Uani 1 2 d S . .
Br1 Br 0.065760(18) 0.90601(5) 0.154867(17) 0.01615(8) Uani 1 1 d . . .
N1 N 0.14077(15) 0.3233(5) 0.37342(15) 0.0149(4) Uani 1 1 d D . .
H1A H 0.1662(17) 0.194(6) 0.3447(17) 0.019(7) Uiso 1 1 d D . .
H1B H 0.1142(19) 0.222(7) 0.4077(19) 0.033(8) Uiso 1 1 d D . .
C11 C 0.21410(17) 0.5382(5) 0.43205(17) 0.0135(5) Uani 1 1 d . . .
C12 C 0.20208(17) 0.6654(5) 0.51470(16) 0.0161(5) Uani 1 1 d . . .
H12 H 0.1465 0.6100 0.5313 0.019 Uiso 1 1 calc R . .
C13 C 0.27116(18) 0.8734(5) 0.57307(18) 0.0180(5) Uani 1 1 d . . .
H13 H 0.2624 0.9635 0.6290 0.022 Uiso 1 1 calc R . .
C14 C 0.35267(18) 0.9492(5) 0.54962(17) 0.0172(5) Uani 1 1 d . . .
H14 H 0.4009 1.0885 0.5901 0.021 Uiso 1 1 calc R . .
C15 C 0.36368(17) 0.8211(5) 0.46673(17) 0.0153(5) Uani 1 1 d . . .
H15 H 0.4201 0.8746 0.4512 0.018 Uiso 1 1 calc R . .
C16 C 0.29461(17) 0.6163(5) 0.40545(17) 0.0134(5) Uani 1 1 d . . .
C17 C 0.30519(18) 0.4781(5) 0.31386(17) 0.0155(5) Uani 1 1 d . . .
H17A H 0.2491 0.5501 0.2558 0.019 Uiso 1 1 calc R . .
H17B H 0.3000 0.2501 0.3172 0.019 Uiso 1 1 calc R . .
C18 C 0.40057(19) 0.5557(6) 0.29786(19) 0.0220(6) Uani 1 1 d . . .
H18A H 0.4059 0.7807 0.2924 0.033 Uiso 1 1 calc R . .
H18B H 0.4005 0.4569 0.2371 0.033 Uiso 1 1 calc R . .
H18C H 0.4569 0.4795 0.3537 0.033 Uiso 1 1 calc R . .

loop_
_atom_site_aniso_label
_atom_site_aniso_U_11
_atom_site_aniso_U_22
_atom_site_aniso_U_33
_atom_site_aniso_U_23
_atom_site_aniso_U_13
_atom_site_aniso_U_12
Cd1 0.01295(16) 0.01373(13) 0.01763(15) 0.000 0.00043(11) 0.000
Br1 0.01460(15) 0.01458(12) 0.02006(15) 0.00202(8) 0.00716(11) 0.00131(8)
N1 0.0134(12) 0.0110(10) 0.0197(12) 0.0013(8) 0.0050(10) -0.0002(8)
C11 0.0113(14) 0.0110(11) 0.0146(13) 0.0035(8) 0.0004(11) 0.0003(8)
C12 0.0140(14) 0.0172(12) 0.0180(14) 0.0058(9) 0.0067(11) 0.0037(9)
C13 0.0214(15) 0.0187(13) 0.0131(13) 0.0025(9) 0.0051(11) 0.0061(10)
C14 0.0158(15) 0.0161(12) 0.0161(13) 0.0001(9) 0.0013(11) -0.0006(9)
C15 0.0125(13) 0.0140(11) 0.0182(13) 0.0031(9) 0.0040(11) -0.0008(9)
C16 0.0121(14) 0.0124(11) 0.0142(13) 0.0039(8) 0.0030(11) 0.0032(8)
C17 0.0163(14) 0.0148(12) 0.0160(13) 0.0013(9) 0.0066(11) 0.0022(9)
C18 0.0211(16) 0.0255(14) 0.0218(15) -0.0038(10) 0.0103(12) 0.0003(10)

loop_
_atom_type_symbol
_atom_type_description
_atom_type_scat_dispersion_real
_atom_type_scat_dispersion_imag
_atom_type_scat_source
C C 0.0033 0.0016 'International Tables Vol C Tables 4.2.6.8 and 6.1.1.4'
H H 0.0000 0.0000 'International Tables Vol C Tables 4.2.6.8 and 6.1.1.4'
N N 0.0061 0.0033 'International Tables Vol C Tables 4.2.6.8 and 6.1.1.4'
Br Br -0.2901 2.4595 'International Tables Vol C Tables 4.2.6.8 and 6.1.1.4'
Cd Cd -0.8075 1.2024 'International Tables Vol C Tables 4.2.6.8 and 6.1.1.4'

loop_
_geom_angle_atom_site_label_1
_geom_angle_atom_site_label_2
_geom_angle_atom_site_label_3
_geom_angle
_geom_angle_site_symmetry_1
_geom_angle_site_symmetry_3
_geom_angle_publ_flag
N1 Cd1 N1 143.95(10) 2 . ?
N1 Cd1 Br1 103.54(5) 2 2 ?
N1 Cd1 Br1 100.80(5) . 2 ?
N1 Cd1 Br1 100.80(5) 2 . ?
N1 Cd1 Br1 103.54(5) . . ?
Br1 Cd1 Br1 94.112(15) 2 . ?
C11 N1 Cd1 121.72(15) . . ?
C11 N1 H1A 110.7(17) . . ?
Cd1 N1 H1A 103.7(16) . . ?
C11 N1 H1B 112.2(19) . . ?
Cd1 N1 H1B 99.0(19) . . ?
H1A N1 H1B 108(3) . . ?
C12 C11 C16 121.4(2) . . ?
C12 C11 N1 118.3(2) . . ?
C16 C11 N1 120.4(2) . . ?
C13 C12 C11 120.0(2) . . ?
C13 C12 H12 120.0 . . ?
C11 C12 H12 120.0 . . ?
C14 C13 C12 119.8(2) . . ?
C14 C13 H13 120.1 . . ?
C12 C13 H13 120.1 . . ?
C13 C14 C15 119.6(2) . . ?
C13 C14 H14 120.2 . . ?
C15 C14 H14 120.2 . . ?
C14 C15 C16 122.0(2) . . ?
C14 C15 H15 119.0 . . ?
C16 C15 H15 119.0 . . ?
C15 C16 C11 117.2(2) . . ?
C15 C16 C17 122.5(2) . . ?
C11 C16 C17 120.3(2) . . ?
C16 C17 C18 115.5(2) . . ?
C16 C17 H17A 108.4 . . ?
C18 C17 H17A 108.4 . . ?
C16 C17 H17B 108.4 . . ?
C18 C17 H17B 108.4 . . ?
H17A C17 H17B 107.5 . . ?
C17 C18 H18A 109.5 . . ?
C17 C18 H18B 109.5 . . ?
H18A C18 H18B 109.5 . . ?
C17 C18 H18C 109.5 . . ?
H18A C18 H18C 109.5 . . ?
H18B C18 H18C 109.5 . . ?

loop_
_geom_bond_atom_site_label_1
_geom_bond_atom_site_label_2
_geom_bond_distance
_geom_bond_site_symmetry_2
_geom_bond_publ_flag
Cd1 N1 2.296(2) 2 ?
Cd1 N1 2.296(2) . ?
Cd1 Br1 2.6498(3) 2 ?
Cd1 Br1 2.6498(3) . ?
N1 C11 1.438(3) . ?
N1 H1A 0.855(19) . ?
N1 H1B 0.85(2) . ?
C11 C12 1.388(3) . ?
C11 C16 1.395(3) . ?
C12 C13 1.386(3) . ?
C12 H12 0.9500 . ?
C13 C14 1.380(3) . ?
C13 H13 0.9500 . ?
C14 C15 1.386(3) . ?
C14 H14 0.9500 . ?
C15 C16 1.393(3) . ?
C15 H15 0.9500 . ?
C16 C17 1.516(3) . ?
C17 C18 1.518(3) . ?
C17 H17A 0.9900 . ?
C17 H17B 0.9900 . ?
C18 H18A 0.9800 . ?
C18 H18B 0.9800 . ?
C18 H18C 0.9800 . ?

loop_
_geom_torsion_atom_site_label_1
_geom_torsion_atom_site_label_2
_geom_torsion_atom_site_label_3
_geom_torsion_atom_site_label_4
_geom_torsion
_geom_torsion_site_symmetry_1
_geom_torsion_site_symmetry_2
_geom_torsion_site_symmetry_3
_geom_torsion_site_symmetry_4
_geom_torsion_publ_flag
N1 Cd1 N1 C11 176.63(19) 2 . . . ?
Br1 Cd1 N1 C11 -51.51(18) 2 . . . ?
Br1 Cd1 N1 C11 45.44(18) . . . . ?
Cd1 N1 C11 C12 86.5(2) . . . . ?
Cd1 N1 C11 C16 -93.1(2) . . . . ?
C16 C11 C12 C13 -0.4(3) . . . . ?
N1 C11 C12 C13 -180.0(2) . . . . ?
C11 C12 C13 C14 -1.1(3) . . . . ?
C12 C13 C14 C15 1.3(3) . . . . ?
C13 C14 C15 C16 0.1(3) . . . . ?
C14 C15 C16 C11 -1.5(3) . . . . ?
C14 C15 C16 C17 179.1(2) . . . . ?
C12 C11 C16 C15 1.6(3) . . . . ?
N1 C11 C16 C15 -178.8(2) . . . . ?
C12 C11 C16 C17 -179.0(2) . . . . ?
N1 C11 C16 C17 0.6(3) . . . . ?
C15 C16 C17 C18 5.1(3) . . . . ?
C11 C16 C17 C18 -174.3(2) . . . . ?
